data_7150542
loop_
_publ_author_name
'O'Leary, Jane'
'Wallis, John D.'

_publ_section_title
;
 Interactions and reactions in some 2,2&#x2032;-disubstituted
 biphenyls---an open or shut case
;
_journal_issue 2
_journal_name_full 'Organic &amp; Biomolecular Chemistry'
_journal_page_first 225
_journal_page_last 228
_journal_paper_doi 10.1039/b814615b
_journal_volume 7
_journal_year 2009
_chemical_formula_sum 'C23 H27 N O3'
_chemical_formula_weight 365.46
_chemical_melting_point 398(3)
_chemical_name_common
;
2-(1',2'-Dihydo-1',1'-dimethylbenzo(c)-quinolinium-2'-yl)-5,5-
dimethyl-1,3-dioxocyclohexan-2-ide
;
_chemical_name_systematic
;
2-(1',2'-Dihydo-1',1'-dimethylbenzo(c)-quinolinium-2'-yl)-
5,5-dimethyl-1,3-dioxocyclohexan-2-ide
;
_space_group_IT_number 2
_symmetry_cell_setting triclinic
_symmetry_space_group_name_Hall '-P 1'
_symmetry_space_group_name_H-M 'P -1'
_atom_sites_solution_hydrogens difmap
_atom_sites_solution_primary direct
_atom_sites_solution_secondary difmap
_audit_creation_method SHELXL-97
_cell_angle_alpha 114.4419(8)
_cell_angle_beta 91.7559(8)
_cell_angle_gamma 105.0489(8)
_cell_formula_units_Z 2
_cell_length_a 9.3343(2)
_cell_length_b 10.2514(2)
_cell_length_c 11.3449(2)
_cell_measurement_reflns_used 6297
_cell_measurement_temperature 120(2)
_cell_measurement_theta_max 27.48
_cell_measurement_theta_min 2.91
_cell_volume 942.56(3)
_computing_cell_refinement
;
DENZO (Otwinowski and Minor, 1997) and COLLECT (Hooft, 1998)
;
_computing_data_collection
;
DENZO (Otwinowski and Minor, 1997) and COLLECT (Hooft, 1998)
;
_computing_data_reduction
;
DENZO (Otwinowski and Minor, 1997) and COLLECT (Hooft, 1998)
;
_computing_molecular_graphics 'ORTEPIII (Johnson and Burnett, 1996)'
_computing_publication_material 'SHELXL-97 (Sheldrick, 1997)'
_computing_structure_refinement 'SHELXL-97 (Sheldrick, 1997)'
_computing_structure_solution 'SHELXS-97 (Sheldrick, 1990)'
_diffrn_ambient_temperature 120(2)
_diffrn_detector_area_resol_mean 9.091
_diffrn_measured_fraction_theta_full 0.979
_diffrn_measured_fraction_theta_max 0.979
_diffrn_measurement_device_type 'Enraf Nonius KappaCCD area detector'
_diffrn_measurement_method 'Phi and Omega scans to fill Ewald sphere'
_diffrn_radiation_monochromator graphite
_diffrn_radiation_source 'Enraf Nonius FR591 rotating anode'
_diffrn_radiation_type MoK\a
_diffrn_radiation_wavelength 0.71073
_diffrn_reflns_av_R_equivalents 0.0409
_diffrn_reflns_av_sigmaI/netI 0.0438
_diffrn_reflns_limit_h_max 12
_diffrn_reflns_limit_h_min -12
_diffrn_reflns_limit_k_max 12
_diffrn_reflns_limit_k_min -13
_diffrn_reflns_limit_l_max 14
_diffrn_reflns_limit_l_min -14
_diffrn_reflns_number 14933
_diffrn_reflns_theta_full 27.50
_diffrn_reflns_theta_max 27.48
_diffrn_reflns_theta_min 2.91
_exptl_absorpt_coefficient_mu 0.085
_exptl_absorpt_correction_T_max 1.00
_exptl_absorpt_correction_T_min 0.97
_exptl_absorpt_correction_type multi-scan
_exptl_absorpt_process_details
;
using multiple and symmetry-related data measurements via the
program SORTAV (Blessing, 1995)
See R.H. Blessing, Acta Cryst., (1995), A51, 33-38
;
_exptl_crystal_colour orange
_exptl_crystal_density_diffrn 1.288
_exptl_crystal_density_method 'not measured'
_exptl_crystal_description block
_exptl_crystal_F_000 392
_exptl_crystal_size_max 0.35
_exptl_crystal_size_mid 0.30
_exptl_crystal_size_min 0.075
_refine_diff_density_max 0.213
_refine_diff_density_min -0.255
_refine_diff_density_rms 0.052
_refine_ls_extinction_method none
_refine_ls_goodness_of_fit_ref 1.047
_refine_ls_hydrogen_treatment refall
_refine_ls_matrix_type full
_refine_ls_number_parameters 352
_refine_ls_number_reflns 4243
_refine_ls_number_restraints 0
_refine_ls_restrained_S_all 1.047
_refine_ls_R_factor_all 0.0590
_refine_ls_R_factor_gt 0.0421
_refine_ls_shift/su_max 0.010
_refine_ls_shift/su_mean 0.002
_refine_ls_structure_factor_coef Fsqd
_refine_ls_weighting_details 'calc w=1/[\s^2^(Fo^2^)+(0.0645P)^2^+0.0475P] where P=(Fo^2^+2Fc^2^)/3'
_refine_ls_weighting_scheme calc
_refine_ls_wR_factor_gt 0.1036
_refine_ls_wR_factor_ref 0.1107
_reflns_number_gt 3328
_reflns_number_total 4243
_reflns_threshold_expression >2sigma(I)
_cod_data_source_file b814615b.txt
_cod_data_source_block c:\xray\compound9
_cod_depositor_comments
;
The following automatic conversions were performed:

'_chemical_melting_point' value '395-401' was changed to '398(3)' -
the average value was taken and precision was estimated.

Automatic conversion script
Id: cif_fix_values 1646 2011-03-28 12:23:43Z adriana 
;
_cod_original_sg_symbol_H-M P-1
_cod_database_code 7150542

loop_
_symmetry_equiv_pos_as_xyz
'x, y, z'
'-x, -y, -z'

loop_
_atom_site_label
_atom_site_type_symbol
_atom_site_fract_x
_atom_site_fract_y
_atom_site_fract_z
_atom_site_U_iso_or_equiv
_atom_site_adp_type
_atom_site_occupancy
_atom_site_symmetry_multiplicity
_atom_site_calc_flag
_atom_site_refinement_flags
_atom_site_disorder_assembly
_atom_site_disorder_group
O1 O 0.49907(9) 0.89933(9) 0.16960(8) 0.0204(2) Uani 1 1 d . . .
O2 O 0.00383(9) 0.92056(9) 0.20375(8) 0.0216(2) Uani 1 1 d . . .
N1 N 0.17973(11) 0.76631(10) -0.07248(9) 0.0175(2) Uani 1 1 d . . .
C1 C 0.10862(13) 0.49052(13) -0.19166(11) 0.0166(2) Uani 1 1 d . . .
C2 C 0.08703(13) 0.62313(13) -0.18388(11) 0.0169(3) Uani 1 1 d . . .
C3 C -0.01044(14) 0.62418(15) -0.27844(12) 0.0217(3) Uani 1 1 d . . .
C4 C -0.08890(15) 0.48876(15) -0.38327(12) 0.0249(3) Uani 1 1 d . . .
C5 C -0.06860(14) 0.35509(15) -0.39539(12) 0.0231(3) Uani 1 1 d . . .
C6 C 0.02939(14) 0.35664(14) -0.29980(11) 0.0200(3) Uani 1 1 d . . .
C7 C 0.20481(13) 0.49178(12) -0.08510(11) 0.0152(2) Uani 1 1 d . . .
C8 C 0.23389(12) 0.61377(12) 0.03933(11) 0.0150(2) Uani 1 1 d . . .
C9 C 0.30536(13) 0.60545(13) 0.14456(12) 0.0177(3) Uani 1 1 d . . .
C10 C 0.35392(14) 0.48226(13) 0.12533(12) 0.0206(3) Uani 1 1 d . . .
C11 C 0.33496(14) 0.36637(13) 0.00067(12) 0.0204(3) Uani 1 1 d . . .
C12 C 0.26010(13) 0.37147(13) -0.10404(12) 0.0182(3) Uani 1 1 d . . .
C13 C 0.17592(13) 0.74513(12) 0.05827(11) 0.0148(2) Uani 1 1 d . . .
C14 C 0.24384(13) 0.88864(12) 0.18042(11) 0.0152(2) Uani 1 1 d . . .
C15 C 0.39994(13) 0.94737(12) 0.23077(11) 0.0159(2) Uani 1 1 d . . .
C16 C 0.45038(14) 1.07358(13) 0.36908(12) 0.0197(3) Uani 1 1 d . . .
C17 C 0.35748(13) 1.18288(13) 0.41064(11) 0.0184(3) Uani 1 1 d . . .
C18 C 0.19361(13) 1.08942(13) 0.38638(11) 0.0188(3) Uani 1 1 d . . .
C19 C 0.14058(13) 0.96101(12) 0.25015(11) 0.0158(3) Uani 1 1 d . . .
C20 C 0.40726(16) 1.28999(16) 0.55622(13) 0.0270(3) Uani 1 1 d . . .
C21 C 0.37919(16) 1.27378(14) 0.33069(13) 0.0248(3) Uani 1 1 d . . .
C22 C 0.33646(15) 0.80348(15) -0.10332(13) 0.0239(3) Uani 1 1 d . . .
C23 C 0.11995(18) 0.89474(15) -0.05408(13) 0.0269(3) Uani 1 1 d . . .
O3 O 0.78359(12) 1.02828(12) 0.33154(10) 0.0348(3) Uani 1 1 d . . .
H3 H -0.0237(15) 0.7148(16) -0.2721(13) 0.024(3) Uiso 1 1 d . . .
H4 H -0.1600(17) 0.4893(16) -0.4498(14) 0.029(4) Uiso 1 1 d . . .
H5 H -0.1212(15) 0.2610(16) -0.4684(14) 0.022(3) Uiso 1 1 d . . .
H6 H 0.0400(15) 0.2643(16) -0.3070(13) 0.022(3) Uiso 1 1 d . . .
H9 H 0.3164(16) 0.6865(16) 0.2343(14) 0.026(4) Uiso 1 1 d . . .
H10 H 0.4050(16) 0.4777(15) 0.2027(14) 0.025(3) Uiso 1 1 d . . .
H11 H 0.3759(16) 0.2809(17) -0.0140(14) 0.032(4) Uiso 1 1 d . . .
H12 H 0.2450(15) 0.2895(15) -0.1929(13) 0.021(3) Uiso 1 1 d . . .
H13 H 0.0651(14) 0.7131(13) 0.0568(11) 0.011(3) Uiso 1 1 d . . .
H16A H 0.5563(18) 1.1259(16) 0.3815(14) 0.027(4) Uiso 1 1 d . . .
H16B H 0.4457(16) 1.0246(16) 0.4307(15) 0.032(4) Uiso 1 1 d . . .
H18A H 0.1238(15) 1.1519(15) 0.4019(13) 0.021(3) Uiso 1 1 d . . .
H18B H 0.1823(18) 1.0453(18) 0.4521(16) 0.044(4) Uiso 1 1 d . . .
H20A H 0.5140(18) 1.3460(16) 0.5724(14) 0.029(4) Uiso 1 1 d . . .
H20B H 0.3468(18) 1.3608(17) 0.5848(15) 0.037(4) Uiso 1 1 d . . .
H20C H 0.4001(18) 1.2357(18) 0.6104(16) 0.041(4) Uiso 1 1 d . . .
H21A H 0.4878(17) 1.3362(16) 0.3472(13) 0.026(4) Uiso 1 1 d . . .
H21B H 0.3212(18) 1.3477(18) 0.3579(15) 0.039(4) Uiso 1 1 d . . .
H21C H 0.3449(17) 1.2082(17) 0.2327(16) 0.036(4) Uiso 1 1 d . . .
H22A H 0.3310(16) 0.8197(16) -0.1836(15) 0.030(4) Uiso 1 1 d . . .
H22B H 0.3778(16) 0.7178(16) -0.1187(13) 0.029(4) Uiso 1 1 d . . .
H22C H 0.3993(19) 0.8934(19) -0.0298(16) 0.041(4) Uiso 1 1 d . . .
H23A H 0.1284(17) 0.9121(16) -0.1317(15) 0.032(4) Uiso 1 1 d . . .
H23B H 0.0139(18) 0.8698(16) -0.0385(14) 0.028(4) Uiso 1 1 d . . .
H23C H 0.1863(17) 0.9826(17) 0.0243(15) 0.028(4) Uiso 1 1 d . . .
HO3A H 0.695(2) 0.975(2) 0.2765(18) 0.051(5) Uiso 1 1 d . . .
HO3B H 0.857(2) 0.993(2) 0.2958(18) 0.050(5) Uiso 1 1 d . . .

loop_
_atom_site_aniso_label
_atom_site_aniso_U_11
_atom_site_aniso_U_22
_atom_site_aniso_U_33
_atom_site_aniso_U_23
_atom_site_aniso_U_13
_atom_site_aniso_U_12
O1 0.0174(4) 0.0195(4) 0.0232(5) 0.0067(4) 0.0044(3) 0.0080(4)
O2 0.0159(4) 0.0213(4) 0.0249(5) 0.0065(4) 0.0031(3) 0.0074(4)
N1 0.0233(6) 0.0141(5) 0.0151(5) 0.0062(4) 0.0018(4) 0.0064(4)
C1 0.0152(6) 0.0185(6) 0.0162(6) 0.0078(5) 0.0050(4) 0.0044(5)
C2 0.0172(6) 0.0178(6) 0.0138(6) 0.0056(5) 0.0029(4) 0.0043(5)
C3 0.0243(7) 0.0244(6) 0.0194(6) 0.0103(5) 0.0036(5) 0.0109(5)
C4 0.0228(7) 0.0338(7) 0.0180(6) 0.0105(6) 0.0013(5) 0.0098(6)
C5 0.0215(7) 0.0247(7) 0.0162(6) 0.0049(5) 0.0020(5) 0.0028(5)
C6 0.0213(6) 0.0183(6) 0.0182(6) 0.0064(5) 0.0043(5) 0.0049(5)
C7 0.0143(6) 0.0144(5) 0.0165(6) 0.0072(5) 0.0040(4) 0.0028(5)
C8 0.0135(6) 0.0137(5) 0.0182(6) 0.0076(5) 0.0049(4) 0.0032(5)
C9 0.0200(6) 0.0160(6) 0.0159(6) 0.0061(5) 0.0025(5) 0.0049(5)
C10 0.0227(6) 0.0194(6) 0.0220(7) 0.0107(5) 0.0016(5) 0.0075(5)
C11 0.0210(6) 0.0164(6) 0.0257(7) 0.0095(5) 0.0045(5) 0.0081(5)
C12 0.0180(6) 0.0145(6) 0.0199(6) 0.0055(5) 0.0044(5) 0.0044(5)
C13 0.0160(6) 0.0148(6) 0.0145(6) 0.0069(5) 0.0035(4) 0.0053(5)
C14 0.0174(6) 0.0132(5) 0.0147(6) 0.0054(4) 0.0024(4) 0.0050(5)
C15 0.0191(6) 0.0134(5) 0.0184(6) 0.0087(5) 0.0029(5) 0.0071(5)
C16 0.0179(6) 0.0196(6) 0.0190(6) 0.0052(5) -0.0006(5) 0.0071(5)
C17 0.0205(6) 0.0167(6) 0.0156(6) 0.0037(5) 0.0023(5) 0.0074(5)
C18 0.0205(6) 0.0183(6) 0.0169(6) 0.0051(5) 0.0052(5) 0.0086(5)
C19 0.0173(6) 0.0136(5) 0.0180(6) 0.0084(5) 0.0029(5) 0.0042(5)
C20 0.0255(8) 0.0250(7) 0.0199(7) 0.0007(6) 0.0015(5) 0.0062(6)
C21 0.0280(7) 0.0181(6) 0.0287(8) 0.0101(6) 0.0052(6) 0.0076(6)
C22 0.0249(7) 0.0233(7) 0.0203(7) 0.0110(6) 0.0038(5) -0.0001(6)
C23 0.0445(9) 0.0194(6) 0.0209(7) 0.0087(6) 0.0013(6) 0.0164(6)
O3 0.0204(5) 0.0379(6) 0.0295(5) -0.0030(4) 0.0012(4) 0.0128(5)

loop_
_atom_type_symbol
_atom_type_description
_atom_type_scat_dispersion_real
_atom_type_scat_dispersion_imag
_atom_type_scat_source
C C 0.0033 0.0016 'International Tables Vol C Tables 4.2.6.8 and 6.1.1.4'
H H 0.0000 0.0000 'International Tables Vol C Tables 4.2.6.8 and 6.1.1.4'
N N 0.0061 0.0033 'International Tables Vol C Tables 4.2.6.8 and 6.1.1.4'
O O 0.0106 0.0060 'International Tables Vol C Tables 4.2.6.8 and 6.1.1.4'

loop_
_geom_angle_atom_site_label_1
_geom_angle_atom_site_label_2
_geom_angle_atom_site_label_3
_geom_angle
_geom_angle_site_symmetry_1
_geom_angle_site_symmetry_3
_geom_angle_publ_flag
C2 N1 C23 111.74(9) . . ?
C2 N1 C22 108.28(9) . . ?
C23 N1 C22 107.83(10) . . ?
C2 N1 C13 108.74(8) . . ?
C23 N1 C13 108.11(9) . . ?
C22 N1 C13 112.18(9) . . ?
C2 C1 C6 117.52(10) . . ?
C2 C1 C7 120.63(10) . . ?
C6 C1 C7 121.75(10) . . ?
C3 C2 C1 121.91(11) . . ?
C3 C2 N1 121.06(10) . . ?
C1 C2 N1 116.96(9) . . ?
C4 C3 C2 118.88(12) . . ?
C5 C4 C3 120.85(11) . . ?
C4 C5 C6 119.30(12) . . ?
C5 C6 C1 121.52(12) . . ?
C12 C7 C8 119.82(10) . . ?
C12 C7 C1 121.50(10) . . ?
C8 C7 C1 118.59(10) . . ?
C9 C8 C7 118.80(10) . . ?
C9 C8 C13 121.59(10) . . ?
C7 C8 C13 119.42(10) . . ?
C10 C9 C8 120.55(11) . . ?
C9 C10 C11 120.68(11) . . ?
C12 C11 C10 119.18(11) . . ?
C11 C12 C7 120.67(11) . . ?
H13 C13 C14 108.2(7) . . ?
H13 C13 C8 108.3(7) . . ?
C14 C13 C8 117.05(9) . . ?
H13 C13 N1 99.8(7) . . ?
C14 C13 N1 113.67(9) . . ?
C8 C13 N1 108.30(9) . . ?
C15 C14 C19 120.40(10) . . ?
C15 C14 C13 123.49(10) . . ?
C19 C14 C13 116.01(10) . . ?
O1 C15 C14 124.15(10) . . ?
O1 C15 C16 117.59(10) . . ?
C14 C15 C16 118.23(10) . . ?
C15 C16 C17 115.28(9) . . ?
C16 C17 C18 107.05(9) . . ?
C16 C17 C20 109.44(10) . . ?
C18 C17 C20 110.18(10) . . ?
C16 C17 C21 110.14(10) . . ?
C18 C17 C21 110.73(10) . . ?
C20 C17 C21 109.28(10) . . ?
C19 C18 C17 114.48(10) . . ?
O2 C19 C14 122.37(10) . . ?
O2 C19 C18 117.54(10) . . ?
C14 C19 C18 120.08(10) . . ?

loop_
_geom_bond_atom_site_label_1
_geom_bond_atom_site_label_2
_geom_bond_distance
_geom_bond_site_symmetry_2
_geom_bond_publ_flag
O1 C15 1.2544(14) . ?
O2 C19 1.2577(14) . ?
N1 C2 1.4962(14) . ?
N1 C23 1.4999(15) . ?
N1 C22 1.5034(17) . ?
N1 C13 1.5857(14) . ?
C1 C2 1.3931(16) . ?
C1 C6 1.3998(17) . ?
C1 C7 1.4773(15) . ?
C2 C3 1.3905(16) . ?
C3 C4 1.3894(18) . ?
C4 C5 1.3831(19) . ?
C5 C6 1.3894(18) . ?
C7 C12 1.3971(16) . ?
C7 C8 1.4034(16) . ?
C8 C9 1.3938(16) . ?
C8 C13 1.5161(15) . ?
C9 C10 1.3868(17) . ?
C10 C11 1.3885(17) . ?
C11 C12 1.3862(17) . ?
C13 H13 0.998(12) . ?
C13 C14 1.5038(15) . ?
C14 C15 1.4215(16) . ?
C14 C19 1.4274(15) . ?
C15 C16 1.5219(16) . ?
C16 C17 1.5239(16) . ?
C17 C18 1.5259(17) . ?
C17 C20 1.5286(17) . ?
C17 C21 1.5313(18) . ?
C18 C19 1.5159(16) . ?

loop_
_geom_torsion_atom_site_label_1
_geom_torsion_atom_site_label_2
_geom_torsion_atom_site_label_3
_geom_torsion_atom_site_label_4
_geom_torsion
_geom_torsion_site_symmetry_1
_geom_torsion_site_symmetry_2
_geom_torsion_site_symmetry_3
_geom_torsion_site_symmetry_4
_geom_torsion_publ_flag
C23 N1 C2 C3 17.82(15) . . . . ?
C22 N1 C2 C1 76.12(12) . . . . ?
C14 C13 C8 C9 21.36(16) . . . . ?
